data_2210990
loop_
_publ_author_name
'Cui-Ying Huang'
'Yong Fang'
'Yuan-Peng Gu'
'Lan-Cui Zhang'
'Wan-Sheng You'

_publ_section_title Bis(dicyanamidato-\k<i>N</i>)(di-2-pyridylamine-\k^2^<i>N</i>,<i>N</i>')nickel(II)
_journal_coeditor_code FI2013
_journal_issue 11
_journal_name_full 'Acta Crystallographica Section E'
_journal_page_first m3068
_journal_page_last m3070
_journal_paper_doi 10.1107/S1600536806042991
_journal_volume 62
_journal_year 2006
_chemical_formula_iupac '[Ni (C2 N3)2 (C10 H9 N3)2]'
_chemical_formula_moiety 'C24 H18 N12 Ni'
_chemical_formula_sum 'C24 H18 N12 Ni'
_chemical_formula_weight 533.21
_chemical_name_systematic
;
Bis(dicyanamidato-\kN)(di-2-pyridylamine-\k^2^N,N')nickel(II)
;
_space_group_IT_number 15
_symmetry_cell_setting monoclinic
_symmetry_space_group_name_Hall '-C 2yc'
_symmetry_space_group_name_H-M 'C 1 2/c 1'
_atom_sites_solution_hydrogens geom
_atom_sites_solution_primary direct
_atom_sites_solution_secondary difmap
_audit_creation_method SHELXL-97
_cell_angle_alpha 90.00
_cell_angle_beta 94.344(2)
_cell_angle_gamma 90.00
_cell_formula_units_Z 4
_cell_length_a 8.6421(2)
_cell_length_b 13.6999(3)
_cell_length_c 21.3983(5)
_cell_measurement_reflns_used 5866
_cell_measurement_temperature 293(2)
_cell_measurement_theta_max 25.99
_cell_measurement_theta_min 1.00
_cell_volume 2526.19(10)
_computing_cell_refinement 'SAINT (Bruker, 2005)'
_computing_data_collection 'APEX2 (Bruker, 2005)'
_computing_data_reduction SAINT
_computing_molecular_graphics 'SHELXTL (Sheldrick, 1997b)'
_computing_publication_material SHELXTL
_computing_structure_refinement 'SHELXL97 (Sheldrick, 1997a)'
_computing_structure_solution 'SHELXS97 (Sheldrick, 1997a)'
_diffrn_ambient_temperature 293(2)
_diffrn_measured_fraction_theta_full 0.998
_diffrn_measured_fraction_theta_max 0.998
_diffrn_measurement_device_type 'Bruker APEX2 CCD'
_diffrn_measurement_method \w
_diffrn_radiation_monochromator graphite
_diffrn_radiation_source 'fine-focus sealed tube'
_diffrn_radiation_type MoK\a
_diffrn_radiation_wavelength 0.71073
_diffrn_reflns_av_R_equivalents 0.054
_diffrn_reflns_av_sigmaI/netI 0.057
_diffrn_reflns_limit_h_max 10
_diffrn_reflns_limit_h_min -10
_diffrn_reflns_limit_k_max 16
_diffrn_reflns_limit_k_min -16
_diffrn_reflns_limit_l_max 26
_diffrn_reflns_limit_l_min -21
_diffrn_reflns_number 10852
_diffrn_reflns_theta_full 25.99
_diffrn_reflns_theta_max 26.0
_diffrn_reflns_theta_min 1.9
_diffrn_standards_interval_count 0
_diffrn_standards_interval_time 0
_diffrn_standards_number 0
_exptl_absorpt_coefficient_mu 0.806
_exptl_absorpt_correction_T_max 0.9237
_exptl_absorpt_correction_T_min 0.7939
_exptl_absorpt_correction_type multi-scan
_exptl_absorpt_process_details '(SADABS; Sheldrick, 2003)'
_exptl_crystal_colour Blue
_exptl_crystal_density_diffrn 1.402
_exptl_crystal_density_method 'not measured'
_exptl_crystal_description Plate
_exptl_crystal_F_000 1096
_exptl_crystal_size_max 0.30
_exptl_crystal_size_mid 0.30
_exptl_crystal_size_min 0.10
_refine_diff_density_max 0.278
_refine_diff_density_min -0.253
_refine_ls_extinction_coef 0.0018(4)
_refine_ls_extinction_expression Fc^*^=kFc[1+0.001xFc^2^\l^3^/sin(2\q)]^-1/4^
_refine_ls_extinction_method SHELXL97
_refine_ls_goodness_of_fit_ref 1.00
_refine_ls_hydrogen_treatment constr
_refine_ls_matrix_type full
_refine_ls_number_parameters 169
_refine_ls_number_reflns 2464
_refine_ls_number_restraints 0
_refine_ls_restrained_S_all 1.00
_refine_ls_R_factor_all 0.079
_refine_ls_R_factor_gt 0.044
_refine_ls_shift/su_max 0.000
_refine_ls_shift/su_mean 0.000
_refine_ls_structure_factor_coef Fsqd
_refine_ls_weighting_details 'calc w=1/[\s^2^(Fo^2^)+(0.0586P)^2^] where P=(Fo^2^+2Fc^2^)/3'
_refine_ls_weighting_scheme calc
_refine_ls_wR_factor_gt 0.099
_refine_ls_wR_factor_ref 0.115
_reflns_number_gt 1661
_reflns_number_total 2464
_reflns_threshold_expression I>2\s(I)
_cod_data_source_file fi2013.cif
_cod_data_source_block I
_cod_original_sg_symbol_H-M 'C 2/c'
_cod_database_code 2210990
_cod_database_fobs_code 2210990

loop_
_symmetry_equiv_pos_as_xyz
'x, y, z'
'-x, y, -z+1/2'
'x+1/2, y+1/2, z'
'-x+1/2, y+1/2, -z+1/2'
'-x, -y, -z'
'x, -y, z-1/2'
'-x+1/2, -y+1/2, -z'
'x+1/2, -y+1/2, z-1/2'

loop_
_atom_site_type_symbol
_atom_site_label
_atom_site_fract_x
_atom_site_fract_y
_atom_site_fract_z
_atom_site_U_iso_or_equiv
_atom_site_adp_type
_atom_site_calc_flag
_atom_site_refinement_flags
_atom_site_occupancy
Ni Ni1 1.0000 0.35998(4) 0.7500 0.0403(2) Uani d S 1
N N1 1.1183(3) 0.46318(18) 0.80667(11) 0.0445(6) Uani d . 1
N N2 0.8385(3) 0.35883(19) 0.81968(11) 0.0471(7) Uani d . 1
N N3 1.0315(3) 0.39776(19) 0.90005(11) 0.0496(7) Uani d . 1
H H3B 1.0664 0.3779 0.9365 0.060 Uiso calc R 1
N N4 0.8737(3) 0.2526(2) 0.69866(11) 0.0503(7) Uani d . 1
N N5 0.7452(5) 0.1239(2) 0.63669(16) 0.0918(12) Uani d . 1
N N6 0.6141(4) 0.1239(3) 0.53344(15) 0.0965(12) Uani d . 1
C C1 1.1316(3) 0.4559(2) 0.86931(14) 0.0453(8) Uani d . 1
C C2 1.2459(4) 0.5053(3) 0.90622(15) 0.0607(10) Uani d . 1
H H2A 1.2561 0.4958 0.9494 0.073 Uiso calc R 1
C C3 1.3416(4) 0.5668(3) 0.87883(18) 0.0793(12) Uani d . 1
H H3A 1.4182 0.6004 0.9030 0.095 Uiso calc R 1
C C4 1.3257(4) 0.5799(3) 0.81448(18) 0.0753(12) Uani d . 1
H H4A 1.3892 0.6231 0.7947 0.090 Uiso calc R 1
C C5 1.2133(4) 0.5272(2) 0.78100(16) 0.0612(10) Uani d . 1
H H5A 1.2017 0.5362 0.7378 0.073 Uiso calc R 1
C C6 0.8836(3) 0.3668(2) 0.88092(14) 0.0475(8) Uani d . 1
C C7 0.7845(4) 0.3452(3) 0.92738(16) 0.0647(10) Uani d . 1
H H7A 0.8201 0.3489 0.9694 0.078 Uiso calc R 1
C C8 0.6349(4) 0.3185(3) 0.91097(18) 0.0855(14) Uani d . 1
H H8A 0.5674 0.3033 0.9414 0.103 Uiso calc R 1
C C9 0.5862(4) 0.3147(4) 0.84832(18) 0.0863(14) Uani d . 1
H H9A 0.4838 0.2993 0.8357 0.104 Uiso calc R 1
C C10 0.6892(4) 0.3337(3) 0.80516(16) 0.0675(11) Uani d . 1
H H10A 0.6548 0.3292 0.7630 0.081 Uiso calc R 1
C C11 0.8125(4) 0.1969(3) 0.66606(15) 0.0496(8) Uani d . 1
C C12 0.6804(4) 0.1296(3) 0.58041(17) 0.0580(9) Uani d . 1

loop_
_atom_site_aniso_label
_atom_site_aniso_U_11
_atom_site_aniso_U_22
_atom_site_aniso_U_33
_atom_site_aniso_U_12
_atom_site_aniso_U_13
_atom_site_aniso_U_23
Ni1 0.0462(3) 0.0454(4) 0.0278(3) 0.000 -0.0072(2) 0.000
N1 0.0566(14) 0.0453(17) 0.0306(15) -0.0088(13) -0.0038(11) 0.0036(12)
N2 0.0475(13) 0.0619(18) 0.0303(14) -0.0059(13) -0.0073(11) -0.0008(13)
N3 0.0588(15) 0.0651(19) 0.0234(14) -0.0124(14) -0.0073(11) 0.0045(12)
N4 0.0601(15) 0.0522(18) 0.0364(16) -0.0044(13) -0.0111(12) -0.0007(14)
N5 0.144(3) 0.062(2) 0.061(2) -0.020(2) -0.047(2) 0.0005(17)
N6 0.116(3) 0.124(3) 0.045(2) -0.007(2) -0.025(2) -0.0164(19)
C1 0.0531(17) 0.052(2) 0.0300(18) -0.0067(15) -0.0032(13) -0.0017(15)
C2 0.069(2) 0.072(3) 0.038(2) -0.0235(19) -0.0105(16) -0.0016(18)
C3 0.083(2) 0.093(3) 0.059(3) -0.038(2) -0.016(2) -0.004(2)
C4 0.089(3) 0.080(3) 0.056(3) -0.037(2) -0.003(2) 0.006(2)
C5 0.083(2) 0.055(2) 0.044(2) -0.017(2) -0.0037(17) 0.0087(18)
C6 0.0551(17) 0.054(2) 0.0329(18) -0.0037(16) 0.0000(14) 0.0029(16)
C7 0.071(2) 0.089(3) 0.035(2) -0.013(2) 0.0064(16) 0.0029(18)
C8 0.068(2) 0.136(4) 0.053(3) -0.023(3) 0.0125(19) 0.008(3)
C9 0.052(2) 0.142(4) 0.064(3) -0.025(2) 0.0001(19) 0.003(3)
C10 0.0547(19) 0.103(3) 0.044(2) -0.015(2) -0.0080(16) 0.000(2)
C11 0.0587(19) 0.049(2) 0.0385(19) 0.0042(17) -0.0115(15) 0.0045(17)
C12 0.065(2) 0.064(3) 0.044(2) 0.0016(18) -0.0048(17) -0.0086(18)

loop_
_atom_type_symbol
_atom_type_description
_atom_type_scat_dispersion_real
_atom_type_scat_dispersion_imag
_atom_type_scat_source
C C 0.0033 0.0016 'International Tables Vol C Tables 4.2.6.8 and 6.1.1.4'
H H 0.0000 0.0000 'International Tables Vol C Tables 4.2.6.8 and 6.1.1.4'
N N 0.0061 0.0033 'International Tables Vol C Tables 4.2.6.8 and 6.1.1.4'
Ni Ni 0.3393 1.1124 'International Tables Vol C Tables 4.2.6.8 and 6.1.1.4'

loop_
_geom_angle_atom_site_label_1
_geom_angle_atom_site_label_2
_geom_angle_atom_site_label_3
_geom_angle_site_symmetry_1
_geom_angle_site_symmetry_3
_geom_angle
_geom_angle_publ_flag
N1 Ni1 N1 . 2_756 94.35(14) y
N1 Ni1 N4 . . 175.91(9) y
N1 Ni1 N4 2_756 . 87.60(10) y
N1 Ni1 N4 . 2_756 87.60(10) n
N1 Ni1 N4 2_756 2_756 175.91(9) n
N4 Ni1 N4 . 2_756 90.68(14) y
N1 Ni1 N2 . 2_756 95.43(10) n
N1 Ni1 N2 2_756 2_756 85.15(9) n
N4 Ni1 N2 . 2_756 88.31(10) n
N4 Ni1 N2 2_756 2_756 91.10(9) n
N1 Ni1 N2 . . 85.15(9) y
N1 Ni1 N2 2_756 . 95.43(10) y
N4 Ni1 N2 . . 91.10(9) y
N4 Ni1 N2 2_756 . 88.31(10) y
N2 Ni1 N2 2_756 . 179.15(15) y
C1 N1 C5 . . 116.6(3) n
C1 N1 Ni1 . . 122.2(2) n
C5 N1 Ni1 . . 119.5(2) n
C6 N2 C10 . . 116.6(3) n
C6 N2 Ni1 . . 121.90(19) n
C10 N2 Ni1 . . 120.6(2) n
C6 N3 C1 . . 129.5(2) n
C6 N3 H3B . . 115.2 n
C1 N3 H3B . . 115.2 n
C11 N4 Ni1 . . 173.5(3) y
C12 N5 C11 . . 123.6(3) y
N1 C1 N3 . . 120.7(3) n
N1 C1 C2 . . 122.3(3) n
N3 C1 C2 . . 117.0(3) n
C3 C2 C1 . . 119.4(3) n
C3 C2 H2A . . 120.3 n
C1 C2 H2A . . 120.3 n
C2 C3 C4 . . 119.7(3) n
C2 C3 H3A . . 120.1 n
C4 C3 H3A . . 120.1 n
C5 C4 C3 . . 117.7(3) n
C5 C4 H4A . . 121.1 n
C3 C4 H4A . . 121.1 n
N1 C5 C4 . . 124.1(3) n
N1 C5 H5A . . 117.9 n
C4 C5 H5A . . 117.9 n
N2 C6 N3 . . 120.6(3) n
N2 C6 C7 . . 122.0(3) n
N3 C6 C7 . . 117.4(3) n
C8 C7 C6 . . 119.7(3) n
C8 C7 H7A . . 120.1 n
C6 C7 H7A . . 120.1 n
C7 C8 C9 . . 118.4(3) n
C7 C8 H8A . . 120.8 n
C9 C8 H8A . . 120.8 n
C10 C9 C8 . . 119.3(3) n
C10 C9 H9A . . 120.4 n
C8 C9 H9A . . 120.4 n
N2 C10 C9 . . 123.9(3) n
N2 C10 H10A . . 118.0 n
C9 C10 H10A . . 118.0 n
N4 C11 N5 . . 170.7(4) y
N6 C12 N5 . . 171.1(4) y

loop_
_geom_bond_atom_site_label_1
_geom_bond_atom_site_label_2
_geom_bond_site_symmetry_2
_geom_bond_distance
_geom_bond_publ_flag
Ni1 N1 . 2.080(2) y
Ni1 N1 2_756 2.080(2) n
Ni1 N4 . 2.093(3) y
Ni1 N4 2_756 2.093(3) n
Ni1 N2 2_756 2.118(2) n
Ni1 N2 . 2.118(2) y
N1 C1 . 1.340(3) n
N1 C5 . 1.347(4) n
N2 C6 . 1.343(4) n
N2 C10 . 1.349(4) n
N3 C6 . 1.379(4) n
N3 C1 . 1.379(4) n
N3 H3B . 0.8600 n
N4 C11 . 1.137(4) n
N5 C12 . 1.291(4) n
N5 C11 . 1.295(4) n
N6 C12 . 1.121(4) n
C1 C2 . 1.393(4) n
C2 C3 . 1.346(5) n
C2 H2A . 0.9300 n
C3 C4 . 1.385(5) n
C3 H3A . 0.9300 n
C4 C5 . 1.368(4) n
C4 H4A . 0.9300 n
C5 H5A . 0.9300 n
C6 C7 . 1.393(4) n
C7 C8 . 1.364(5) n
C7 H7A . 0.9300 n
C8 C9 . 1.375(5) n
C8 H8A . 0.9300 n
C9 C10 . 1.355(5) n
C9 H9A . 0.9300 n
C10 H10A . 0.9300 n

loop_
_geom_hbond_atom_site_label_D
_geom_hbond_atom_site_label_H
_geom_hbond_atom_site_label_A
_geom_hbond_site_symmetry_A
_geom_hbond_distance_DH
_geom_hbond_distance_HA
_geom_hbond_distance_DA
_geom_hbond_angle_DHA
_geom_hbond_publ_flag
N3 H3B N6 8_556 0.86 2.08 2.905(4) 160 y
